data_2243832
loop_
_publ_author_name
'Behrman, Edward J.'
'Parkin, Sean'

_publ_section_title
;
 Synthesis and crystal structures of 3,6-dihydroxypicolinic acid and its
 labile intermediate dipotassium
 3-hydroxy-6-(sulfonatooxy)pyridine-2-carboxylate monohydrate
;
_journal_coeditor_code HB7975
_journal_issue 6
_journal_name_full 'Acta Crystallographica Section E'
_journal_page_first 623
_journal_page_last 628
_journal_paper_doi 10.1107/S2056989021004904
_journal_volume 77
_journal_year 2021
_chemical_formula_iupac 'C6 H5 N O4'
_chemical_formula_moiety 'C6 H5 N O4'
_chemical_formula_sum 'C6 H5 N O4'
_chemical_formula_weight 155.11
_chemical_name_common
;
3,6-Dihydroxypicolinic acid
;
_chemical_name_systematic
;
3-Hydroxy-6-oxo-1,6-dihydropyridine-2-carboxylic acid
;
_space_group_crystal_system orthorhombic
_space_group_IT_number 39
_space_group_name_Hall 'A 2 -2b'
_space_group_name_H-M_alt 'A e m 2'
_atom_sites_solution_hydrogens difmap
_atom_sites_solution_primary direct
_atom_sites_solution_secondary difmap
_audit_creation_method SHELXL-2018/3
_cell_angle_alpha 90
_cell_angle_beta 90
_cell_angle_gamma 90
_cell_formula_units_Z 4
_cell_length_a 10.2045(6)
_cell_length_b 6.1282(4)
_cell_length_c 9.7293(6)
_cell_measurement_reflns_used 3820
_cell_measurement_temperature 90.0(2)
_cell_measurement_theta_max 78.48
_cell_measurement_theta_min 4.33
_cell_volume 608.42(7)
_computing_cell_refinement
;
<i>APEX3</i> (Bruker, 2016)
;
_computing_data_collection
;
<i>APEX3</i> (Bruker, 2016)
;
_computing_data_reduction
;
<i>APEX3</i> (Bruker, 2016)
;
_computing_molecular_graphics
;
<i>XP</i> in <i>SHELXTL</i> (Sheldrick, 2008)
;
_computing_publication_material
;
<i>SHELX</i> (Sheldrick, 2008) and <i>CIFFIX</i> (Parkin, 2013)
;
_computing_structure_refinement
;
<i>SHELXL2018/3</i> (Sheldrick, 2015b)
;
_computing_structure_solution
;
<i>SHELXT</i> (Sheldrick, 2015a)
;
_diffrn_ambient_temperature 90.0(2)
_diffrn_detector_area_resol_mean 7.41
_diffrn_measured_fraction_theta_full 0.994
_diffrn_measured_fraction_theta_max 0.989
_diffrn_measurement_device_type 'Bruker D8 Venture dual source'
_diffrn_measurement_method '\f and \w scans'
_diffrn_radiation_type CuK\a
_diffrn_radiation_wavelength 1.54178
_diffrn_reflns_av_R_equivalents 0.0246
_diffrn_reflns_av_unetI/netI 0.0201
_diffrn_reflns_limit_h_max 12
_diffrn_reflns_limit_h_min -11
_diffrn_reflns_limit_k_max 7
_diffrn_reflns_limit_k_min -7
_diffrn_reflns_limit_l_max 12
_diffrn_reflns_limit_l_min -11
_diffrn_reflns_number 4025
_diffrn_reflns_theta_full 67.679
_diffrn_reflns_theta_max 77.820
_diffrn_reflns_theta_min 4.332
_diffrn_source microsource
_exptl_absorpt_coefficient_mu 1.270
_exptl_absorpt_correction_T_max 0.971
_exptl_absorpt_correction_T_min 0.799
_exptl_absorpt_correction_type multi-scan
_exptl_absorpt_process_details
;
(<i>SADABS</i>; Krause <i>et al.</i>,  2015)
;
_exptl_crystal_colour colourless
_exptl_crystal_density_diffrn 1.693
_exptl_crystal_description plate
_exptl_crystal_F_000 320
_exptl_crystal_size_max 0.140
_exptl_crystal_size_mid 0.100
_exptl_crystal_size_min 0.020
_refine_diff_density_max 0.202
_refine_diff_density_min -0.251
_refine_ls_abs_structure_details
;
Refined as a perfect inversion twin
;
_refine_ls_abs_structure_Flack 0.5
_refine_ls_extinction_method none
_refine_ls_goodness_of_fit_ref 1.109
_refine_ls_hydrogen_treatment mixed
_refine_ls_matrix_type full
_refine_ls_number_parameters 74
_refine_ls_number_reflns 700
_refine_ls_number_restraints 4
_refine_ls_restrained_S_all 1.105
_refine_ls_R_factor_all 0.0246
_refine_ls_R_factor_gt 0.0243
_refine_ls_shift/su_max 0.024
_refine_ls_shift/su_mean 0.003
_refine_ls_structure_factor_coef Fsqd
_refine_ls_weighting_details 'w=1/[\s^2^(Fo^2^)+(0.0500P)^2^+0.0512P] where P=(Fo^2^+2Fc^2^)/3'
_refine_ls_weighting_scheme calc
_refine_ls_wR_factor_gt 0.0669
_refine_ls_wR_factor_ref 0.0675
_reflns_number_gt 690
_reflns_number_total 700
_reflns_threshold_expression 'I > 2\s(I)'
_cod_data_source_file hb7975sup1.cif
_cod_data_source_block II
_cod_original_sg_symbol_Hall 'A 2 -2c'
_cod_original_sg_symbol_H-M 'A b m 2'
_cod_database_code 2243832
_shelx_space_group_comment
;
The symmetry employed for this shelxl refinement is uniquely defined
by the following loop, which should always be used as a source of
symmetry information in preference to the above space-group names.
They are only intended as comments.
;
_shelx_estimated_absorpt_t_min 0.842
_shelx_estimated_absorpt_t_max 0.975

loop_
_space_group_symop_operation_xyz
'x, y, z'
'-x, -y, z'
'x, -y+1/2, z'
'-x, y+1/2, z'
'x, y+1/2, z+1/2'
'-x, -y+1/2, z+1/2'
'x, -y+1, z+1/2'
'-x, y+1, z+1/2'

loop_
_atom_site_type_symbol
_atom_site_label
_atom_site_fract_x
_atom_site_fract_y
_atom_site_fract_z
_atom_site_U_iso_or_equiv
_atom_site_adp_type
_atom_site_calc_flag
_atom_site_occupancy
_atom_site_disorder_assembly
_atom_site_disorder_group
N N1 0.3327(2) 0.250000 0.44103(19) 0.0146(4) Uani d 0.953(3) A 1
H H1N 0.421(3) 0.25000(2) 0.3976(15) 0.017 Uiso calc 0.953(3) A 1
C C2 0.3260(2) 0.250000 0.5827(2) 0.0131(5) Uani d 0.953(3) A 1
C C3 0.2033(3) 0.250000 0.6458(3) 0.0148(5) Uani d 0.953(3) A 1
O O1 0.19022(19) 0.250000 0.7831(2) 0.0188(4) Uani d 0.953(3) A 1
H H1O 0.269(4) 0.25000(2) 0.8219(19) 0.028 Uiso calc 0.953(3) A 1
C C4 0.0919(3) 0.250000 0.5626(3) 0.0194(6) Uani d 0.953(3) A 1
H H4 0.007769 0.250000 0.604343 0.023 Uiso calc 0.953(3) A 1
C C5 0.1011(2) 0.250000 0.4226(3) 0.0191(5) Uani d 0.953(3) A 1
H H5 0.024166 0.250000 0.367711 0.023 Uiso calc 0.953(3) A 1
C C6 0.2280(2) 0.250000 0.3592(3) 0.0154(5) Uani d 0.953(3) A 1
O O2 0.2369(2) 0.250000 0.22580(18) 0.0186(4) Uani d 0.953(3) A 1
H H2O 0.326(3) 0.25000(2) 0.2000(10) 0.028 Uiso calc 0.953(3) A 1
C C7 0.4488(2) 0.250000 0.6616(2) 0.0158(5) Uani d 0.953(3) A 1
O O3 0.55590(18) 0.250000 0.59684(19) 0.0182(4) Uani d 0.953(3) A 1
O O4 0.43850(17) 0.250000 0.7906(2) 0.0224(5) Uani d 0.953(3) A 1
N N1' 0.3327(2) 0.250000 0.55897(19) 0.0131(5) Uani d 0.047(3) A 2
H H1'N 0.421(3) 0.25000(2) 0.6024(16) 0.016 Uiso calc 0.047(3) A 2
C C2' 0.3260(2) 0.250000 0.4173(2) 0.0146(4) Uani d 0.047(3) A 2
C C3' 0.2033(3) 0.250000 0.3542(3) 0.0154(5) Uani d 0.047(3) A 2
O O1' 0.19022(19) 0.250000 0.2169(2) 0.0186(4) Uani d 0.047(3) A 2
H H1'O 0.269(4) 0.25000(2) 0.178(2) 0.028 Uiso calc 0.047(3) A 2
C C4' 0.0919(3) 0.250000 0.4374(3) 0.0191(5) Uani d 0.047(3) A 2
H H4' 0.007769 0.250000 0.395657 0.023 Uiso calc 0.047(3) A 2
C C5' 0.1011(2) 0.250000 0.5774(3) 0.0194(6) Uani d 0.047(3) A 2
H H5' 0.024166 0.250000 0.632289 0.023 Uiso calc 0.047(3) A 2
C C6' 0.2280(2) 0.250000 0.6408(3) 0.0148(5) Uani d 0.047(3) A 2
O O2' 0.2369(2) 0.250000 0.77420(18) 0.0188(4) Uani d 0.047(3) A 2
H H2'O 0.326(4) 0.25000(2) 0.8001(11) 0.028 Uiso calc 0.047(3) A 2
C C7' 0.4488(2) 0.250000 0.3384(2) 0.0158(5) Uani d 0.047(3) A 2
O O3' 0.55590(18) 0.250000 0.40316(19) 0.0182(4) Uani d 0.047(3) A 2
O O4' 0.43850(17) 0.250000 0.2094(2) 0.0224(5) Uani d 0.047(3) A 2

loop_
_atom_site_aniso_label
_atom_site_aniso_U_11
_atom_site_aniso_U_22
_atom_site_aniso_U_33
_atom_site_aniso_U_12
_atom_site_aniso_U_13
_atom_site_aniso_U_23
N1 0.0142(9) 0.0190(8) 0.0105(11) 0.000 0.0000(9) 0.000
C2 0.0127(12) 0.0155(9) 0.0112(10) 0.000 -0.0016(9) 0.000
C3 0.0151(10) 0.0180(11) 0.0113(11) 0.000 0.0040(8) 0.000
O1 0.0167(9) 0.0274(9) 0.0123(8) 0.000 0.0041(7) 0.000
C4 0.0159(12) 0.0222(10) 0.0202(13) 0.000 0.0025(10) 0.000
C5 0.0150(11) 0.0259(10) 0.0166(10) 0.000 -0.0017(9) 0.000
C6 0.0150(12) 0.0170(10) 0.0141(12) 0.000 -0.0031(9) 0.000
O2 0.0163(9) 0.0295(8) 0.0101(8) 0.000 0.0003(6) 0.000
C7 0.0167(10) 0.0196(12) 0.0112(14) 0.000 -0.0002(9) 0.000
O3 0.0141(8) 0.0268(7) 0.0137(8) 0.000 -0.0008(6) 0.000
O4 0.0148(12) 0.0368(11) 0.0157(9) 0.000 -0.0014(7) 0.000
N1' 0.0127(12) 0.0155(9) 0.0112(10) 0.000 -0.0016(9) 0.000
C2' 0.0142(9) 0.0190(8) 0.0105(11) 0.000 0.0000(9) 0.000
C3' 0.0150(12) 0.0170(10) 0.0141(12) 0.000 -0.0031(9) 0.000
O1' 0.0163(9) 0.0295(8) 0.0101(8) 0.000 0.0003(6) 0.000
C4' 0.0150(11) 0.0259(10) 0.0166(10) 0.000 -0.0017(9) 0.000
C5' 0.0159(12) 0.0222(10) 0.0202(13) 0.000 0.0025(10) 0.000
C6' 0.0151(10) 0.0180(11) 0.0113(11) 0.000 0.0040(8) 0.000
O2' 0.0167(9) 0.0274(9) 0.0123(8) 0.000 0.0041(7) 0.000
C7' 0.0167(10) 0.0196(12) 0.0112(14) 0.000 -0.0002(9) 0.000
O3' 0.0141(8) 0.0268(7) 0.0137(8) 0.000 -0.0008(6) 0.000
O4' 0.0148(12) 0.0368(11) 0.0157(9) 0.000 -0.0014(7) 0.000

loop_
_atom_type_symbol
_atom_type_description
_atom_type_scat_dispersion_real
_atom_type_scat_dispersion_imag
_atom_type_scat_source
C C 0.0181 0.0091 'International Tables Vol C Tables 4.2.6.8 and 6.1.1.4'
H H 0.0000 0.0000 'International Tables Vol C Tables 4.2.6.8 and 6.1.1.4'
N N 0.0311 0.0180 'International Tables Vol C Tables 4.2.6.8 and 6.1.1.4'
O O 0.0492 0.0322 'International Tables Vol C Tables 4.2.6.8 and 6.1.1.4'

loop_
_geom_angle_atom_site_label_1
_geom_angle_atom_site_label_2
_geom_angle_atom_site_label_3
_geom_angle_site_symmetry_1
_geom_angle_site_symmetry_3
_geom_angle
_geom_angle_publ_flag
C6 N1 C2 . . 123.81(19) ?
C6 N1 H1N . . 118.1 ?
C2 N1 H1N . . 118.1 ?
N1 C2 C3 . . 119.0(2) ?
N1 C2 C7 . . 118.6(2) ?
C3 C2 C7 . . 122.41(19) ?
O1 C3 C2 . . 121.8(2) ?
O1 C3 C4 . . 119.8(2) ?
C2 C3 C4 . . 118.4(2) ?
C3 O1 H1O . . 109.5 ?
C5 C4 C3 . . 121.5(2) ?
C5 C4 H4 . . 119.2 ?
C3 C4 H4 . . 119.2 ?
C4 C5 C6 . . 119.5(2) ?
C4 C5 H5 . . 120.3 ?
C6 C5 H5 . . 120.3 ?
O2 C6 N1 . . 122.7(2) ?
O2 C6 C5 . . 119.5(2) ?
N1 C6 C5 . . 117.8(2) ?
C6 O2 H2O . . 109.5 ?
O4 C7 O3 . . 124.8(2) ?
O4 C7 C2 . . 116.7(2) ?
O3 C7 C2 . . 118.53(19) ?
C6' N1' C2' . . 123.81(19) ?
C6' N1' H1'N . . 118.1 ?
C2' N1' H1'N . . 118.1 ?
N1' C2' C3' . . 119.0(2) ?
N1' C2' C7' . . 118.6(2) ?
C3' C2' C7' . . 122.41(19) ?
O1' C3' C2' . . 121.8(2) ?
O1' C3' C4' . . 119.8(2) ?
C2' C3' C4' . . 118.4(2) ?
C3' O1' H1'O . . 109.5 ?
C5' C4' C3' . . 121.5(2) ?
C5' C4' H4' . . 119.2 ?
C3' C4' H4' . . 119.2 ?
C4' C5' C6' . . 119.5(2) ?
C4' C5' H5' . . 120.3 ?
C6' C5' H5' . . 120.3 ?
O2' C6' N1' . . 122.7(2) ?
O2' C6' C5' . . 119.5(2) ?
N1' C6' C5' . . 117.8(2) ?
C6' O2' H2'O . . 109.5 ?
O4' C7' O3' . . 124.8(2) ?
O4' C7' C2' . . 116.7(2) ?
O3' C7' C2' . . 118.53(19) ?

loop_
_geom_bond_atom_site_label_1
_geom_bond_atom_site_label_2
_geom_bond_site_symmetry_2
_geom_bond_distance
_geom_bond_publ_flag
N1 C6 . 1.333(3) ?
N1 C2 . 1.381(3) ?
N1 H1N . 0.99(3) ?
C2 C3 . 1.394(3) ?
C2 C7 . 1.470(3) ?
C3 O1 . 1.342(3) ?
C3 C4 . 1.395(4) ?
O1 H1O . 0.89(4) ?
C4 C5 . 1.365(3) ?
C4 H4 . 0.9500 ?
C5 C6 . 1.434(3) ?
C5 H5 . 0.9500 ?
C6 O2 . 1.301(3) ?
O2 H2O . 0.94(4) ?
C7 O4 . 1.259(3) ?
C7 O3 . 1.262(3) ?
N1' C6' . 1.333(3) ?
N1' C2' . 1.381(3) ?
N1' H1'N . 0.99(4) ?
C2' C3' . 1.394(3) ?
C2' C7' . 1.470(3) ?
C3' O1' . 1.342(3) ?
C3' C4' . 1.395(4) ?
O1' H1'O . 0.89(4) ?
C4' C5' . 1.365(3) ?
C4' H4' . 0.9500 ?
C5' C6' . 1.434(3) ?
C5' H5' . 0.9500 ?
C6' O2' . 1.301(3) ?
O2' H2'O . 0.94(4) ?
C7' O4' . 1.259(3) ?
C7' O3' . 1.262(3) ?

loop_
_geom_hbond_atom_site_label_D
_geom_hbond_atom_site_label_H
_geom_hbond_atom_site_label_A
_geom_hbond_site_symmetry_A
_geom_hbond_distance_DH
_geom_hbond_distance_HA
_geom_hbond_distance_DA
_geom_hbond_angle_DHA
_geom_hbond_publ_flag
N1 H1N O4 6_654 0.99 1.77 2.755(3) 169 yes
O1 H1O O4 . 0.89 1.76 2.535(3) 145 yes
C5 H5 O1 6_554 0.95 2.34 3.269(3) 166 yes
C4 H4 O2 6 0.95 2.76 3.712(4) 180 yes
O2 H2O O3 6_654 0.94 1.57 2.459(3) 156 yes
O2 H2O O4 6_654 0.94 2.56 3.372(3) 144 yes

loop_
_geom_torsion_atom_site_label_1
_geom_torsion_atom_site_label_2
_geom_torsion_atom_site_label_3
_geom_torsion_atom_site_label_4
_geom_torsion_site_symmetry_1
_geom_torsion_site_symmetry_2
_geom_torsion_site_symmetry_3
_geom_torsion_site_symmetry_4
_geom_torsion
_geom_torsion_publ_flag
C6 N1 C2 C3 . . . . 0.0000(10) ?
C6 N1 C2 C7 . . . . 180.000000 ?
N1 C2 C3 O1 . . . . 180.000000 ?
C7 C2 C3 O1 . . . . 0.0000(10) ?
N1 C2 C3 C4 . . . . 0.0000(10) ?
C7 C2 C3 C4 . . . . 180.0000(10) ?
O1 C3 C4 C5 . . . . 180.0000(10) ?
C2 C3 C4 C5 . . . . 0.0000(10) ?
C3 C4 C5 C6 . . . . 0.0000(10) ?
C2 N1 C6 O2 . . . . 180.000000 ?
C2 N1 C6 C5 . . . . 0.000000 ?
C4 C5 C6 O2 . . . . 180.000000 ?
C4 C5 C6 N1 . . . . 0.000000 ?
N1 C2 C7 O4 . . . . 180.000000 ?
C3 C2 C7 O4 . . . . 0.0000(10) ?
N1 C2 C7 O3 . . . . 0.000000 ?
C3 C2 C7 O3 . . . . 180.000000 ?
C6' N1' C2' C3' . . . . 0.000000 ?
C6' N1' C2' C7' . . . . 180.000000 ?
N1' C2' C3' O1' . . . . 180.000000 ?
C7' C2' C3' O1' . . . . 0.000000 ?
N1' C2' C3' C4' . . . . 0.000000 ?
C7' C2' C3' C4' . . . . 180.000000 ?
O1' C3' C4' C5' . . . . 180.000000 ?
C2' C3' C4' C5' . . . . 0.000000 ?
C3' C4' C5' C6' . . . . 0.000000 ?
C2' N1' C6' O2' . . . . 180.000000 ?
C2' N1' C6' C5' . . . . 0.0000(10) ?
C4' C5' C6' O2' . . . . 180.000000 ?
C4' C5' C6' N1' . . . . 0.0000(10) ?
N1' C2' C7' O4' . . . . 180.000000 ?
C3' C2' C7' O4' . . . . 0.000000 ?
N1' C2' C7' O3' . . . . 0.000000 ?
C3' C2' C7' O3' . . . . 180.000000 ?

_cod_database_fobs_code 2243832
